data_7015229
loop_
_publ_author_name
'Li, Jian-Rong'
'Huang, Xiao-Ying'

_publ_section_title
;
 [(Me)2NH2](0.75)[Ag(1.25)SnSe3]: a three-dimensionally microporous
 chalcogenide exhibiting framework flexibility upon ion-exchange.
;
_journal_issue 17
_journal_name_full 'Dalton transactions (Cambridge, England : 2003)'
_journal_page_first 4387
_journal_page_last 4390
_journal_paper_doi 10.1039/c0dt01381a
_journal_volume 40
_journal_year 2011
_chemical_formula_moiety 'C0.10 H0.4 N 0.05, Ag1.25 Se3 Sn, Cs0.7, H0.5 O0.25'
_chemical_formula_sum 'C0.1 H0.9 Ag1.25 Cs0.7 N0.05 O0.25 Se3 Sn'
_chemical_formula_weight 590.25
_chemical_name_systematic
;
?
;
_space_group_IT_number 113
_symmetry_cell_setting tetragonal
_symmetry_space_group_name_Hall 'P -4 2ab'
_symmetry_space_group_name_H-M 'P -4 21 m'
_atom_sites_solution_primary direct
_atom_sites_solution_secondary difmap
_audit_creation_method SHELXL-97
_cell_angle_alpha 90.00
_cell_angle_beta 90.00
_cell_angle_gamma 90.00
_cell_formula_units_Z 8
_cell_length_a 13.9886(8)
_cell_length_b 13.9886(8)
_cell_length_c 8.8534(13)
_cell_measurement_reflns_used 1630
_cell_measurement_temperature 293(2)
_cell_measurement_theta_max 27.4719
_cell_measurement_theta_min 2.0588
_cell_volume 1732.4(3)
_computing_cell_refinement 'CrystalClear (Rigaku Inc., 2007)'
_computing_data_collection 'CrystalClear (Rigaku Inc., 2007)'
_computing_data_reduction 'CrystalClear (Rigaku Inc., 2007)'
_computing_structure_refinement 'SHELXL-97 (Sheldrick, 1997)'
_computing_structure_solution 'SHELXS-97 (Sheldrick, 1990)'
_diffrn_ambient_temperature 293(2)
_diffrn_detector_area_resol_mean 13.6612
_diffrn_measured_fraction_theta_full 0.998
_diffrn_measured_fraction_theta_max 0.998
_diffrn_measurement_device_type 'Rigaku SCXmini'
_diffrn_measurement_method CCD_Profile_fitting
_diffrn_radiation_monochromator graphite
_diffrn_radiation_source 'fine-focus sealed tube'
_diffrn_radiation_type MoK\a
_diffrn_radiation_wavelength 0.71073
_diffrn_reflns_av_R_equivalents 0.0598
_diffrn_reflns_av_sigmaI/netI 0.0359
_diffrn_reflns_limit_h_max 18
_diffrn_reflns_limit_h_min -18
_diffrn_reflns_limit_k_max 18
_diffrn_reflns_limit_k_min -16
_diffrn_reflns_limit_l_max 10
_diffrn_reflns_limit_l_min -11
_diffrn_reflns_number 13505
_diffrn_reflns_theta_full 27.47
_diffrn_reflns_theta_max 27.47
_diffrn_reflns_theta_min 2.72
_exptl_absorpt_coefficient_mu 21.097
_exptl_absorpt_correction_T_max 1.0000
_exptl_absorpt_correction_T_min 0.3891
_exptl_absorpt_correction_type multi-scan
_exptl_absorpt_process_details 'CrystalClear (Rigaku Inc., 2007)'
_exptl_crystal_colour red
_exptl_crystal_density_diffrn 4.526
_exptl_crystal_density_method 'not measured'
_exptl_crystal_description lathe
_exptl_crystal_F_000 2025
_exptl_crystal_size_max 0.16
_exptl_crystal_size_mid 0.14
_exptl_crystal_size_min 0.12
_refine_diff_density_max 2.021
_refine_diff_density_min -1.583
_refine_diff_density_rms 0.269
_refine_ls_abs_structure_details 'Flack H D (1983), Acta Cryst. A39, 876-881'
_refine_ls_abs_structure_Flack 0.02(3)
_refine_ls_extinction_method none
_refine_ls_goodness_of_fit_ref 1.081
_refine_ls_hydrogen_treatment undef
_refine_ls_matrix_type full
_refine_ls_number_parameters 84
_refine_ls_number_reflns 2105
_refine_ls_number_restraints 0
_refine_ls_restrained_S_all 1.081
_refine_ls_R_factor_all 0.0582
_refine_ls_R_factor_gt 0.0520
_refine_ls_shift/su_max 0.000
_refine_ls_shift/su_mean 0.000
_refine_ls_structure_factor_coef Fsqd
_refine_ls_weighting_details 'calc w=1/[\s^2^(Fo^2^)+(0.0860P)^2^+8.6000P] where P=(Fo^2^+2Fc^2^)/3'
_refine_ls_weighting_scheme calc
_refine_ls_wR_factor_gt 0.1423
_refine_ls_wR_factor_ref 0.1485
_reflns_number_gt 1886
_reflns_number_total 2105
_reflns_threshold_expression >2sigma(I)
_cod_data_source_file c0dt01381a.txt
_cod_data_source_block Compound-1Cs
_cod_depositor_comments
;
The following automatic conversions were performed:
'_exptl_absorpt_correction_type' value 'Multi-scan' changed to
'multi-scan' according to
'/home/saulius/struct/CIF-dictionaries/cif_core.dic' dictionary named
'cif_core.dic' version 2.4.1 from 2010-06-29.

Automatic conversion script
Id: cif_fix_enum 1555 2011-01-17 13:19:09Z saulius 
;
_cod_original_formula_sum 'C0.10 H0.90 Ag1.25 Cs0.70 N0.05 O0.25 Se3 Sn'
_cod_database_code 7015229

loop_
_symmetry_equiv_pos_as_xyz
'x, y, z'
'-x, -y, z'
'y, -x, -z'
'-y, x, -z'
'-x+1/2, y+1/2, -z'
'x+1/2, -y+1/2, -z'
'-y+1/2, -x+1/2, z'
'y+1/2, x+1/2, z'

loop_
_atom_site_label
_atom_site_type_symbol
_atom_site_fract_x
_atom_site_fract_y
_atom_site_fract_z
_atom_site_U_iso_or_equiv
_atom_site_adp_type
_atom_site_occupancy
_atom_site_symmetry_multiplicity
_atom_site_calc_flag
_atom_site_refinement_flags
_atom_site_disorder_assembly
_atom_site_disorder_group
Sn1 Sn 0.33240(6) 0.34227(6) 0.24560(11) 0.0381(2) Uani 1 1 d . . .
Ag1 Ag 0.55673(9) 0.40129(9) 0.36998(18) 0.0587(4) Uani 1 1 d . . .
Ag2 Ag 0.5000 0.5000 0.0000 0.0687(8) Uani 1 4 d S . .
Se1 Se 0.49046(10) 0.32325(11) 0.12223(18) 0.0458(4) Uani 1 1 d . . .
Se2 Se 0.29440(10) 0.49091(10) 0.39148(18) 0.0448(3) Uani 1 1 d . . .
Se3 Se 0.19123(14) 0.30877(14) 0.0655(3) 0.0586(6) Uani 1 2 d S . .
Se4 Se 0.30140(13) 0.19860(13) 0.4212(3) 0.0569(6) Uani 1 2 d S . .
Cs1A Cs 0.1365(18) 0.6365(18) 0.1566(16) 0.087(5) Uani 0.36 2 d SP . .
Cs1B Cs 0.133(2) 0.633(2) 0.1179(18) 0.111(9) Uani 0.34 2 d SP . .
Cs1C Cs 0.1774(12) 0.6774(12) 0.1796(19) 0.098(7) Uani 0.20 2 d SP . .
Cs2 Cs 0.1137(3) 0.3863(3) 0.6610(4) 0.0833(12) Uani 0.50 2 d SP . .
O1 O 0.0000 0.5000 0.901(6) 0.11(3) Uani 0.50 4 d SP . .
O2 O 0.0000 0.5000 0.437(12) 0.14(3) Uani 0.50 4 d SP . .

loop_
_atom_site_aniso_label
_atom_site_aniso_U_11
_atom_site_aniso_U_22
_atom_site_aniso_U_33
_atom_site_aniso_U_23
_atom_site_aniso_U_13
_atom_site_aniso_U_12
Sn1 0.0372(4) 0.0364(4) 0.0408(5) 0.0002(4) -0.0009(4) -0.0083(3)
Ag1 0.0542(7) 0.0512(7) 0.0707(8) -0.0030(6) -0.0080(6) -0.0063(5)
Ag2 0.0581(9) 0.0581(9) 0.090(2) 0.000 0.000 0.000
Se1 0.0456(7) 0.0490(7) 0.0427(8) -0.0011(6) 0.0063(7) 0.0025(6)
Se2 0.0428(7) 0.0426(7) 0.0490(8) -0.0029(6) 0.0032(6) -0.0002(6)
Se3 0.0594(8) 0.0594(8) 0.0570(13) 0.0227(9) -0.0227(9) -0.0228(11)
Se4 0.0570(8) 0.0570(8) 0.0567(13) 0.0221(8) -0.0221(8) -0.0228(10)
Cs1A 0.117(7) 0.117(7) 0.025(7) -0.002(7) -0.002(7) 0.045(7)
Cs1B 0.144(13) 0.144(13) 0.046(10) 0.042(10) 0.042(10) 0.078(13)
Cs1C 0.131(11) 0.131(11) 0.032(6) 0.004(7) 0.004(7) 0.075(12)
Cs2 0.0923(18) 0.0923(18) 0.065(2) -0.0078(16) 0.0078(16) -0.042(2)
O1 0.14(4) 0.14(4) 0.04(3) 0.000 0.000 0.03(5)
O2 0.14(5) 0.14(5) 0.16(8) 0.000 0.000 -0.05(6)

loop_
_atom_type_symbol
_atom_type_description
_atom_type_scat_dispersion_real
_atom_type_scat_dispersion_imag
_atom_type_scat_source
C C 0.0033 0.0016 'International Tables Vol C Tables 4.2.6.8 and 6.1.1.4'
H H 0.0000 0.0000 'International Tables Vol C Tables 4.2.6.8 and 6.1.1.4'
N N 0.0061 0.0033 'International Tables Vol C Tables 4.2.6.8 and 6.1.1.4'
O O 0.0106 0.0060 'International Tables Vol C Tables 4.2.6.8 and 6.1.1.4'
Se Se -0.0929 2.2259 'International Tables Vol C Tables 4.2.6.8 and 6.1.1.4'
Ag Ag -0.8971 1.1015 'International Tables Vol C Tables 4.2.6.8 and 6.1.1.4'
Sn Sn -0.6537 1.4246 'International Tables Vol C Tables 4.2.6.8 and 6.1.1.4'
Cs Cs -0.3680 2.1192 'International Tables Vol C Tables 4.2.6.8 and 6.1.1.4'

loop_
_geom_angle_atom_site_label_1
_geom_angle_atom_site_label_2
_geom_angle_atom_site_label_3
_geom_angle
_geom_angle_site_symmetry_1
_geom_angle_site_symmetry_3
_geom_angle_publ_flag
Se1 Sn1 Se2 120.35(6) . . ?
Se1 Sn1 Se4 109.39(7) . . ?
Se2 Sn1 Se4 107.49(8) . . ?
Se1 Sn1 Se3 112.99(8) . . ?
Se2 Sn1 Se3 107.87(8) . . ?
Se4 Sn1 Se3 95.87(5) . . ?
Se1 Sn1 Cs1B 60.4(3) . 4_655 ?
Se2 Sn1 Cs1B 163.2(4) . 4_655 ?
Se4 Sn1 Cs1B 86.6(3) . 4_655 ?
Se3 Sn1 Cs1B 60.5(5) . 4_655 ?
Se1 Sn1 Cs1C 66.2(2) . 4_655 ?
Se2 Sn1 Cs1C 150.0(3) . 4_655 ?
Se4 Sn1 Cs1C 95.84(17) . 4_655 ?
Se3 Sn1 Cs1C 49.8(3) . 4_655 ?
Cs1B Sn1 Cs1C 13.4(6) 4_655 4_655 ?
Se2 Ag1 Se1 126.26(8) 2_665 . ?
Se2 Ag1 Se2 118.06(6) 2_665 4_656 ?
Se1 Ag1 Se2 109.90(6) . 4_656 ?
Se2 Ag1 Ag1 83.99(6) 2_665 2_665 ?
Se1 Ag1 Ag1 100.66(5) . 2_665 ?
Se2 Ag1 Ag1 111.16(5) 4_656 2_665 ?
Se2 Ag1 Ag1 53.49(5) 2_665 4_656 ?
Se1 Ag1 Ag1 160.80(7) . 4_656 ?
Se2 Ag1 Ag1 81.86(7) 4_656 4_656 ?
Ag1 Ag1 Ag1 60.36(3) 2_665 4_656 ?
Se2 Ag1 Ag1 112.70(6) 2_665 3_566 ?
Se1 Ag1 Ag1 115.82(6) . 3_566 ?
Se2 Ag1 Ag1 50.86(6) 4_656 3_566 ?
Ag1 Ag1 Ag1 60.36(3) 2_665 3_566 ?
Ag1 Ag1 Ag1 59.27(5) 4_656 3_566 ?
Se2 Ag1 Cs2 114.88(8) 2_665 4_656 ?
Se1 Ag1 Cs2 66.72(7) . 4_656 ?
Se2 Ag1 Cs2 63.48(7) 4_656 4_656 ?
Ag1 Ag1 Cs2 160.95(8) 2_665 4_656 ?
Ag1 Ag1 Cs2 132.31(8) 4_656 4_656 ?
Ag1 Ag1 Cs2 110.93(8) 3_566 4_656 ?
Se2 Ag1 Cs1C 58.1(3) 2_665 2_665 ?
Se1 Ag1 Cs1C 82.5(3) . 2_665 ?
Se2 Ag1 Cs1C 112.9(2) 4_656 2_665 ?
Ag1 Ag1 Cs1C 131.6(2) 2_665 2_665 ?
Ag1 Ag1 Cs1C 107.5(3) 4_656 2_665 ?
Ag1 Ag1 Cs1C 157.8(2) 3_566 2_665 ?
Cs2 Ag1 Cs1C 63.1(3) 4_656 2_665 ?
Se1 Ag2 Se1 99.23(2) 3_565 2_665 ?
Se1 Ag2 Se1 99.23(2) 3_565 . ?
Se1 Ag2 Se1 132.79(7) 2_665 . ?
Se1 Ag2 Se1 132.79(7) 3_565 4_655 ?
Se1 Ag2 Se1 99.23(3) 2_665 4_655 ?
Se1 Ag2 Se1 99.23(2) . 4_655 ?
Sn1 Se1 Ag1 84.38(6) . . ?
Sn1 Se1 Ag2 97.02(5) . . ?
Ag1 Se1 Ag2 86.36(5) . . ?
Sn1 Se1 Cs1B 85.2(5) . 4_655 ?
Ag1 Se1 Cs1B 156.4(3) . 4_655 ?
Ag2 Se1 Cs1B 115.9(4) . 4_655 ?
Sn1 Se1 Cs2 104.93(8) . 4_656 ?
Ag1 Se1 Cs2 75.23(8) . 4_656 ?
Ag2 Se1 Cs2 149.53(9) . 4_656 ?
Cs1B Se1 Cs2 87.2(6) 4_655 4_656 ?
Sn1 Se1 Cs1A 86.9(4) . 4_655 ?
Ag1 Se1 Cs1A 160.7(2) . 4_655 ?
Ag2 Se1 Cs1A 111.8(3) . 4_655 ?
Cs1B Se1 Cs1A 4.3(4) 4_655 4_655 ?
Cs2 Se1 Cs1A 90.5(4) 4_656 4_655 ?
Sn1 Se1 Cs1C 80.2(3) . 4_655 ?
Ag1 Se1 Cs1C 162.9(2) . 4_655 ?
Ag2 Se1 Cs1C 102.9(2) . 4_655 ?
Cs1B Se1 Cs1C 14.4(7) 4_655 4_655 ?
Cs2 Se1 Cs1C 101.5(3) 4_656 4_655 ?
Cs1A Se1 Cs1C 11.8(4) 4_655 4_655 ?
Sn1 Se2 Ag1 106.02(6) . 2_665 ?
Sn1 Se2 Ag1 94.69(6) . 3_566 ?
Ag1 Se2 Ag1 75.65(7) 2_665 3_566 ?
Sn1 Se2 Cs1C 115.4(2) . . ?
Ag1 Se2 Cs1C 84.6(4) 2_665 . ?
Ag1 Se2 Cs1C 147.7(3) 3_566 . ?
Sn1 Se2 Cs1A 107.3(3) . . ?
Ag1 Se2 Cs1A 96.9(6) 2_665 . ?
Ag1 Se2 Cs1A 158.0(3) 3_566 . ?
Cs1C Se2 Cs1A 13.2(5) . . ?
Sn1 Se2 Cs2 98.42(8) . . ?
Ag1 Se2 Cs2 144.58(8) 2_665 . ?
Ag1 Se2 Cs2 77.18(8) 3_566 . ?
Cs1C Se2 Cs2 107.8(3) . . ?
Cs1A Se2 Cs2 99.8(5) . . ?
Sn1 Se2 Cs1B 103.2(3) . . ?
Ag1 Se2 Cs1B 97.1(6) 2_665 . ?
Ag1 Se2 Cs1B 162.0(4) 3_566 . ?
Cs1C Se2 Cs1B 15.4(8) . . ?
Cs1A Se2 Cs1B 4.3(4) . . ?
Cs2 Se2 Cs1B 101.9(5) . . ?
Sn1 Se3 Sn1 84.05(8) . 7 ?
Sn1 Se3 Cs1C 94.5(2) . 4_655 ?
Sn1 Se3 Cs1C 94.5(2) 7 4_655 ?
Sn1 Se3 Cs1B 83.6(3) . 4_655 ?
Sn1 Se3 Cs1B 83.6(3) 7 4_655 ?
Cs1C Se3 Cs1B 14.8(5) 4_655 4_655 ?
Sn1 Se3 Cs2 136.91(5) . 1_554 ?
Sn1 Se3 Cs2 136.91(5) 7 1_554 ?
Cs1C Se3 Cs2 73.3(3) 4_655 1_554 ?
Cs1B Se3 Cs2 88.1(3) 4_655 1_554 ?
Sn1 Se3 Cs1A 87.2(2) . 4_655 ?
Sn1 Se3 Cs1A 87.2(2) 7 4_655 ?
Cs1C Se3 Cs1A 9.9(3) 4_655 4_655 ?
Cs1B Se3 Cs1A 4.9(6) 4_655 4_655 ?
Cs2 Se3 Cs1A 83.2(3) 1_554 4_655 ?
Sn1 Se4 Sn1 84.18(7) 7 . ?
Sn1 Se4 Cs1C 130.54(19) 7 4_656 ?
Sn1 Se4 Cs1C 130.54(19) . 4_656 ?
Sn1 Se4 Cs1A 135.08(17) 7 4_656 ?
Sn1 Se4 Cs1A 135.08(17) . 4_656 ?
Cs1C Se4 Cs1A 11.4(5) 4_656 4_656 ?
Sn1 Se4 Cs2 85.65(8) 7 . ?
Sn1 Se4 Cs2 85.65(8) . . ?
Cs1C Se4 Cs2 67.0(4) 4_656 . ?
Cs1A Se4 Cs2 78.4(5) 4_656 . ?
Sn1 Se4 Cs1B 134.87(19) 7 4_656 ?
Sn1 Se4 Cs1B 134.87(19) . 4_656 ?
Cs1C Se4 Cs1B 10.8(8) 4_656 4_656 ?
Cs1A Se4 Cs1B 0.6(11) 4_656 4_656 ?
Cs2 Se4 Cs1B 77.8(6) . 4_656 ?
Cs1C Cs1A O1 154(2) . 1_554 ?
Cs1C Cs1A Se2 80.1(9) . . ?
O1 Cs1A Se2 113.0(7) 1_554 . ?
Cs1C Cs1A Se2 80.1(9) . 8_455 ?
O1 Cs1A Se2 113.0(7) 1_554 8_455 ?
Se2 Cs1A Se2 110.5(4) . 8_455 ?
Cs1C Cs1A O2 123(2) . . ?
O1 Cs1A O2 82.6(16) 1_554 . ?
Se2 Cs1A O2 68.9(7) . . ?
Se2 Cs1A O2 68.9(7) 8_455 . ?
Cs1C Cs1A Se4 57.7(16) . 3_566 ?
O1 Cs1A Se4 148.2(12) 1_554 3_566 ?
Se2 Cs1A Se4 56.56(19) . 3_566 ?
Se2 Cs1A Se4 56.56(19) 8_455 3_566 ?
O2 Cs1A Se4 65.6(13) . 3_566 ?
Cs1C Cs1A Se3 44.1(18) . 3_565 ?
O1 Cs1A Se3 110.0(8) 1_554 3_565 ?
Se2 Cs1A Se3 104.8(6) . 3_565 ?
Se2 Cs1A Se3 104.8(6) 8_455 3_565 ?
O2 Cs1A Se3 167.4(14) . 3_565 ?
Se4 Cs1A Se3 101.8(7) 3_566 3_565 ?
Cs1C Cs1A Se1 90.4(14) . 3_565 ?
O1 Cs1A Se1 73.6(5) 1_554 3_565 ?
Se2 Cs1A Se1 73.12(9) . 3_565 ?
Se2 Cs1A Se1 168.9(10) 8_455 3_565 ?
O2 Cs1A Se1 121.7(8) . 3_565 ?
Se4 Cs1A Se1 122.6(4) 3_566 3_565 ?
Se3 Cs1A Se1 64.2(4) 3_565 3_565 ?
Cs1C Cs1A Se1 90.4(14) . 5 ?
O1 Cs1A Se1 73.6(5) 1_554 5 ?
Se2 Cs1A Se1 168.9(10) . 5 ?
Se2 Cs1A Se1 73.12(9) 8_455 5 ?
O2 Cs1A Se1 121.7(8) . 5 ?
Se4 Cs1A Se1 122.6(4) 3_566 5 ?
Se3 Cs1A Se1 64.2(4) 3_565 5 ?
Se1 Cs1A Se1 101.4(4) 3_565 5 ?
Cs1C Cs1A Cs2 4.0(17) . 3_566 ?
O1 Cs1A Cs2 158.1(10) 1_554 3_566 ?
Se2 Cs1A Cs2 78.0(5) . 3_566 ?
Se2 Cs1A Cs2 78.0(5) 8_455 3_566 ?
O2 Cs1A Cs2 119.3(13) . 3_566 ?
Se4 Cs1A Cs2 53.7(4) 3_566 3_566 ?
Se3 Cs1A Cs2 48.1(4) 3_565 3_566 ?
Se1 Cs1A Cs2 92.9(6) 3_565 3_566 ?
Se1 Cs1A Cs2 92.9(6) 5 3_566 ?
Cs1C Cs1A Cs1B 169.6(19) . 2_565 ?
O1 Cs1A Cs1B 36.3(8) 1_554 2_565 ?
Se2 Cs1A Cs1B 94.0(6) . 2_565 ?
Se2 Cs1A Cs1B 94.0(6) 8_455 2_565 ?
O2 Cs1A Cs1B 46.3(13) . 2_565 ?
Se4 Cs1A Cs1B 111.9(6) 3_566 2_565 ?
Se3 Cs1A Cs1B 146.3(5) 3_565 2_565 ?
Se1 Cs1A Cs1B 96.2(5) 3_565 2_565 ?
Se1 Cs1A Cs1B 96.2(5) 5 2_565 ?
Cs2 Cs1A Cs1B 165.6(5) 3_566 2_565 ?
Cs1C Cs1A Cs1A 165.9(18) . 2_565 ?
O1 Cs1A Cs1A 40.0(8) 1_554 2_565 ?
Se2 Cs1A Cs1A 91.9(5) . 2_565 ?
Se2 Cs1A Cs1A 91.9(5) 8_455 2_565 ?
O2 Cs1A Cs1A 42.6(13) . 2_565 ?
Se4 Cs1A Cs1A 108.2(5) 3_566 2_565 ?
Se3 Cs1A Cs1A 150.0(3) 3_565 2_565 ?
Se1 Cs1A Cs1A 98.5(5) 3_565 2_565 ?
Se1 Cs1A Cs1A 98.5(5) 5 2_565 ?
Cs2 Cs1A Cs1A 161.9(2) 3_566 2_565 ?
Cs1B Cs1A Cs1A 3.7(3) 2_565 2_565 ?
Cs1C Cs1B O1 176(3) . 1_554 ?
Cs1C Cs1B Se1 98.6(16) . 3_565 ?
O1 Cs1B Se1 79.1(6) 1_554 3_565 ?
Cs1C Cs1B Se1 98.6(16) . 5 ?
O1 Cs1B Se1 79.1(6) 1_554 5 ?
Se1 Cs1B Se1 108.7(5) 3_565 5 ?
Cs1C Cs1B Se3 57(2) . 3_565 ?
O1 Cs1B Se3 118.9(9) 1_554 3_565 ?
Se1 Cs1B Se3 67.0(5) 3_565 3_565 ?
Se1 Cs1B Se3 67.0(5) 5 3_565 ?
Cs1C Cs1B Se2 68.1(9) . 8_455 ?
O1 Cs1B Se2 114.1(9) 1_554 8_455 ?
Se1 Cs1B Se2 166.6(12) 3_565 8_455 ?
Se1 Cs1B Se2 73.10(11) 5 8_455 ?
Se3 Cs1B Se2 102.8(8) 3_565 8_455 ?
Cs1C Cs1B Se2 68.1(9) . . ?
O1 Cs1B Se2 114.1(9) 1_554 . ?
Se1 Cs1B Se2 73.10(11) 3_565 . ?
Se1 Cs1B Se2 166.6(12) 5 . ?
Se3 Cs1B Se2 102.8(8) 3_565 . ?
Se2 Cs1B Se2 102.0(4) 8_455 . ?
Cs1C Cs1B Se4 40.4(18) . 3_566 ?
O1 Cs1B Se4 143.7(13) 1_554 3_566 ?
Se1 Cs1B Se4 118.6(5) 3_565 3_566 ?
Se1 Cs1B Se4 118.6(5) 5 3_566 ?
Se3 Cs1B Se4 97.5(8) 3_565 3_566 ?
Se2 Cs1B Se4 52.2(2) 8_455 3_566 ?
Se2 Cs1B Se4 52.2(2) . 3_566 ?
Cs1C Cs1B Sn1 86(2) . 3_565 ?
O1 Cs1B Sn1 90.6(8) 1_554 3_565 ?
Se1 Cs1B Sn1 34.4(2) 3_565 3_565 ?
Se1 Cs1B Sn1 79.5(5) 5 3_565 ?
Se3 Cs1B Sn1 35.9(3) 3_565 3_565 ?
Se2 Cs1B Sn1 137.9(10) 8_455 3_565 ?
Se2 Cs1B Sn1 97.4(4) . 3_565 ?
Se4 Cs1B Sn1 122.4(9) 3_566 3_565 ?
Cs1C Cs1B Sn1 86(2) . 5 ?
O1 Cs1B Sn1 90.6(8) 1_554 5 ?
Se1 Cs1B Sn1 79.5(5) 3_565 5 ?
Se1 Cs1B Sn1 34.4(2) 5 5 ?
Se3 Cs1B Sn1 35.9(3) 3_565 5 ?
Se2 Cs1B Sn1 97.4(4) 8_455 5 ?
Se2 Cs1B Sn1 137.9(10) . 5 ?
Se4 Cs1B Sn1 122.4(9) 3_566 5 ?
Sn1 Cs1B Sn1 46.5(3) 3_565 5 ?
Cs1C Cs1B Cs1B 148(2) . 2_565 ?
O1 Cs1B Cs1B 36.1(9) 1_554 2_565 ?
Se1 Cs1B Cs1B 99.9(6) 3_565 2_565 ?
Se1 Cs1B Cs1B 99.9(6) 5 2_565 ?
Se3 Cs1B Cs1B 154.9(3) 3_565 2_565 ?
Se2 Cs1B Cs1B 92.7(7) 8_455 2_565 ?
Se2 Cs1B Cs1B 92.7(7) . 2_565 ?
Se4 Cs1B Cs1B 107.6(6) 3_566 2_565 ?
Sn1 Cs1B Cs1B 123.4(5) 3_565 2_565 ?
Sn1 Cs1B Cs1B 123.4(5) 5 2_565 ?
Cs1C Cs1B Cs2 145.4(17) . 1_554 ?
O1 Cs1B Cs2 32.1(5) 1_554 1_554 ?
Se1 Cs1B Cs2 47.1(3) 3_565 1_554 ?
Se1 Cs1B Cs2 90.3(4) 5 1_554 ?
Se3 Cs1B Cs2 97.3(3) 3_565 1_554 ?
Se2 Cs1B Cs2 145.9(8) 8_455 1_554 ?
Se2 Cs1B Cs2 99.9(3) . 1_554 ?
Se4 Cs1B Cs2 150.8(4) 3_566 1_554 ?
Sn1 Cs1B Cs2 63.06(19) 3_565 1_554 ?
Sn1 Cs1B Cs2 83.1(3) 5 1_554 ?
Cs1B Cs1B Cs2 60.3(4) 2_565 1_554 ?
Cs1A Cs1C Cs1B 18(3) . . ?
Cs1A Cs1C Se3 126.0(19) . 3_565 ?
Cs1B Cs1C Se3 108(2) . 3_565 ?
Cs1A Cs1C Se4 111(2) . 3_566 ?
Cs1B Cs1C Se4 129(2) . 3_566 ?
Se3 Cs1C Se4 123.1(6) 3_565 3_566 ?
Cs1A Cs1C Se2 86.7(11) . 8_455 ?
Cs1B Cs1C Se2 96.6(14) . 8_455 ?
Se3 Cs1C Se2 118.7(4) 3_565 8_455 ?
Se4 Cs1C Se2 60.4(2) 3_566 8_455 ?
Cs1A Cs1C Se2 86.7(11) . . ?
Cs1B Cs1C Se2 96.6(13) . . ?
Se3 Cs1C Se2 118.7(4) 3_565 . ?
Se4 Cs1C Se2 60.4(2) 3_566 . ?
Se2 Cs1C Se2 112.7(5) 8_455 . ?
Cs1A Cs1C Se1 77.9(11) . 3_565 ?
Cs1B Cs1C Se1 67.0(11) . 3_565 ?
Se3 Cs1C Se1 67.9(3) 3_565 3_565 ?
Se4 Cs1C Se1 130.79(17) 3_566 3_565 ?
Se2 Cs1C Se1 163.5(6) 8_455 3_565 ?
Se2 Cs1C Se1 72.48(8) . 3_565 ?
Cs1A Cs1C Se1 77.9(11) . 5 ?
Cs1B Cs1C Se1 67.0(11) . 5 ?
Se3 Cs1C Se1 67.9(3) 3_565 5 ?
Se4 Cs1C Se1 130.79(17) 3_566 5 ?
Se2 Cs1C Se1 72.48(8) 8_455 5 ?
Se2 Cs1C Se1 163.5(6) . 5 ?
Se1 Cs1C Se1 98.3(3) 3_565 5 ?
Cs1A Cs1C Ag1 121.4(7) . 2_665 ?
Cs1B Cs1C Ag1 125.6(4) . 2_665 ?
Se3 Cs1C Ag1 85.4(4) 3_565 2_665 ?
Se4 Cs1C Ag1 63.4(2) 3_566 2_665 ?
Se2 Cs1C Ag1 123.2(4) 8_455 2_665 ?
Se2 Cs1C Ag1 37.37(10) . 2_665 ?
Se1 Cs1C Ag1 70.92(11) 3_565 2_665 ?
Se1 Cs1C Ag1 153.2(6) 5 2_665 ?
Cs1A Cs1C Ag1 121.4(7) . 7_565 ?
Cs1B Cs1C Ag1 125.6(4) . 7_565 ?
Se3 Cs1C Ag1 85.4(4) 3_565 7_565 ?
Se4 Cs1C Ag1 63.4(2) 3_566 7_565 ?
Se2 Cs1C Ag1 37.37(10) 8_455 7_565 ?
Se2 Cs1C Ag1 123.2(4) . 7_565 ?
Se1 Cs1C Ag1 153.2(6) 3_565 7_565 ?
Se1 Cs1C Ag1 70.92(11) 5 7_565 ?
Ag1 Cs1C Ag1 107.4(4) 2_665 7_565 ?
Cs1A Cs1C Cs2 175(2) . 3_566 ?
Cs1B Cs1C Cs2 167(2) . 3_566 ?
Se3 Cs1C Cs2 58.7(4) 3_565 3_566 ?
Se4 Cs1C Cs2 64.4(3) 3_566 3_566 ?
Se2 Cs1C Cs2 90.7(3) 8_455 3_566 ?
Se2 Cs1C Cs2 90.7(3) . 3_566 ?
Se1 Cs1C Cs2 105.1(4) 3_565 3_566 ?
Se1 Cs1C Cs2 105.1(4) 5 3_566 ?
Ag1 Cs1C Cs2 57.1(2) 2_665 3_566 ?
Ag1 Cs1C Cs2 57.1(2) 7_565 3_566 ?
Cs1A Cs1C Sn1 97.4(16) . 3_565 ?
Cs1B Cs1C Sn1 80.9(19) . 3_565 ?
Se3 Cs1C Sn1 35.63(17) 3_565 3_565 ?
Se4 Cs1C Sn1 143.6(5) 3_566 3_565 ?
Se2 Cs1C Sn1 146.6(4) 8_455 3_565 ?
Se2 Cs1C Sn1 100.60(16) . 3_565 ?
Se1 Cs1C Sn1 33.60(12) 3_565 3_565 ?
Se1 Cs1C Sn1 76.1(3) 5 3_565 ?
Ag1 Cs1C Sn1 82.7(2) 2_665 3_565 ?
Ag1 Cs1C Sn1 120.2(5) 7_565 3_565 ?
Cs2 Cs1C Sn1 86.9(4) 3_566 3_565 ?
O2 Cs2 O1 84.8(18) . . ?
O2 Cs2 Se2 74.4(10) . 7 ?
O1 Cs2 Se2 125.4(3) . 7 ?
O2 Cs2 Se2 74.4(10) . . ?
O1 Cs2 Se2 125.4(3) . . ?
Se2 Cs2 Se2 96.88(10) 7 . ?
O2 Cs2 Se3 154.6(16) . 1_556 ?
O1 Cs2 Se3 69.8(8) . 1_556 ?
Se2 Cs2 Se3 120.20(9) 7 1_556 ?
Se2 Cs2 Se3 120.20(9) . 1_556 ?
O2 Cs2 Se1 119.3(4) . 3_566 ?
O1 Cs2 Se1 79.7(4) . 3_566 ?
Se2 Cs2 Se1 153.91(14) 7 3_566 ?
Se2 Cs2 Se1 68.69(4) . 3_566 ?
Se3 Cs2 Se1 57.47(6) 1_556 3_566 ?
O2 Cs2 Se1 119.3(4) . 6_456 ?
O1 Cs2 Se1 79.7(4) . 6_456 ?
Se2 Cs2 Se1 68.69(4) 7 6_456 ?
Se2 Cs2 Se1 153.91(14) . 6_456 ?
Se3 Cs2 Se1 57.47(6) 1_556 6_456 ?
Se1 Cs2 Se1 114.92(11) 3_566 6_456 ?
O2 Cs2 Ag1 111.8(7) . 6_456 ?
O1 Cs2 Ag1 116.7(3) . 6_456 ?
Se2 Cs2 Ag1 39.34(4) 7 6_456 ?
Se2 Cs2 Ag1 117.87(11) . 6_456 ?
Se3 Cs2 Ag1 80.96(8) 1_556 6_456 ?
Se1 Cs2 Ag1 127.63(13) 3_566 6_456 ?
Se1 Cs2 Ag1 38.05(4) 6_456 6_456 ?
O2 Cs2 Ag1 111.8(7) . 3_566 ?
O1 Cs2 Ag1 116.7(3) . 3_566 ?
Se2 Cs2 Ag1 117.87(11) 7 3_566 ?
Se2 Cs2 Ag1 39.34(4) . 3_566 ?
Se3 Cs2 Ag1 80.96(8) 1_556 3_566 ?
Se1 Cs2 Ag1 38.05(4) 3_566 3_566 ?
Se1 Cs2 Ag1 127.63(13) 6_456 3_566 ?
Ag1 Cs2 Ag1 112.03(12) 6_456 3_566 ?
O2 Cs2 Se4 108.8(16) . . ?
O1 Cs2 Se4 166.4(8) . . ?
Se2 Cs2 Se4 60.84(6) 7 . ?
Se2 Cs2 Se4 60.84(6) . . ?
Se3 Cs2 Se4 96.58(12) 1_556 . ?
Se1 Cs2 Se4 93.11(9) 3_566 . ?
Se1 Cs2 Se4 93.11(9) 6_456 . ?
Ag1 Cs2 Se4 59.01(6) 6_456 . ?
Ag1 Cs2 Se4 59.01(6) 3_566 . ?
O2 Cs2 Cs1C 157.4(16) . 4_656 ?
O1 Cs2 Cs1C 117.8(8) . 4_656 ?
Se2 Cs2 Cs1C 90.89(18) 7 4_656 ?
Se2 Cs2 Cs1C 90.89(19) . 4_656 ?
Se3 Cs2 Cs1C 48.0(3) 1_556 4_656 ?
Se1 Cs2 Cs1C 68.55(13) 3_566 4_656 ?
Se1 Cs2 Cs1C 68.55(13) 6_456 4_656 ?
Ag1 Cs2 Cs1C 59.76(9) 6_456 4_656 ?
Ag1 Cs2 Cs1C 59.76(9) 3_566 4_656 ?
Se4 Cs2 Cs1C 48.6(3) . 4_656 ?
O2 Cs2 Cs2 41.4(16) . 2_565 ?
O1 Cs2 Cs2 43.3(8) . 2_565 ?
Se2 Cs2 Cs2 101.51(8) 7 2_565 ?
Se2 Cs2 Cs2 101.51(8) . 2_565 ?
Se3 Cs2 Cs2 113.18(8) 1_556 2_565 ?
Se1 Cs2 Cs2 102.63(8) 3_566 2_565 ?
Se1 Cs2 Cs2 102.63(8) 6_456 2_565 ?
Ag1 Cs2 Cs2 123.71(6) 6_456 2_565 ?
Ag1 Cs2 Cs2 123.71(6) 3_566 2_565 ?
Se4 Cs2 Cs2 150.24(6) . 2_565 ?
Cs1C Cs2 Cs2 161.2(2) 4_656 2_565 ?
Cs2 O1 Cs2 93.3(15) . 2_565 ?
Cs2 O1 Cs1B 113.8(3) . 1_556 ?
Cs2 O1 Cs1B 113.8(3) 2_565 1_556 ?
Cs2 O1 Cs1B 113.8(3) . 2_566 ?
Cs2 O1 Cs1B 113.8(3) 2_565 2_566 ?
Cs1B O1 Cs1B 107.8(19) 1_556 2_566 ?
Cs2 O1 Cs1A 116.2(3) . 1_556 ?
Cs2 O1 Cs1A 116.2(3) 2_565 1_556 ?
Cs1B O1 Cs1A 3.9(9) 1_556 1_556 ?
Cs1B O1 Cs1A 103.9(15) 2_566 1_556 ?
Cs2 O1 Cs1A 116.2(3) . 2_566 ?
Cs2 O1 Cs1A 116.2(3) 2_565 2_566 ?
Cs1B O1 Cs1A 103.9(15) 1_556 2_566 ?
Cs1B O1 Cs1A 3.9(9) 2_566 2_566 ?
Cs1A O1 Cs1A 100.0(17) 1_556 2_566 ?
Cs2 O2 Cs2 97(3) . 2_565 ?
Cs2 O2 Cs1A 116.6(3) . 2_565 ?
Cs2 O2 Cs1A 116.6(3) 2_565 2_565 ?
Cs2 O2 Cs1A 116.6(3) . . ?
Cs2 O2 Cs1A 116.6(3) 2_565 . ?
Cs1A O2 Cs1A 95(3) 2_565 . ?

loop_
_geom_bond_atom_site_label_1
_geom_bond_atom_site_label_2
_geom_bond_distance
_geom_bond_site_symmetry_2
_geom_bond_publ_flag
Sn1 Se1 2.4804(16) . ?
Sn1 Se2 2.5048(16) . ?
Sn1 Se4 2.5777(18) . ?
Sn1 Se3 2.5809(19) . ?
Sn1 Cs1B 4.37(3) 4_655 ?
Sn1 Cs1C 4.417(17) 4_655 ?
Ag1 Se2 2.5782(18) 2_665 ?
Ag1 Se1 2.620(2) . ?
Ag1 Se2 2.672(2) 4_656 ?
Ag1 Ag1 3.185(2) 2_665 ?
Ag1 Ag1 3.221(3) 4_656 ?
Ag1 Ag1 3.221(3) 3_566 ?
Ag1 Cs2 4.110(3) 4_656 ?
Ag1 Cs1C 4.229(11) 2_665 ?
Ag2 Se1 2.7022(15) 3_565 ?
Ag2 Se1 2.7022(15) 2_665 ?
Ag2 Se1 2.7022(15) . ?
Ag2 Se1 2.7022(15) 4_655 ?
Se1 Cs1B 3.818(12) 4_655 ?
Se1 Cs2 3.905(3) 4_656 ?
Se1 Cs1A 4.009(11) 4_655 ?
Se1 Cs1C 4.101(11) 4_655 ?
Se2 Ag1 2.5782(18) 2_665 ?
Se2 Ag1 2.672(2) 3_566 ?
Se2 Cs1C 3.606(10) . ?
Se2 Cs1A 3.654(8) . ?
Se2 Cs2 3.772(3) . ?
Se2 Cs1B 3.862(10) . ?
Se3 Sn1 2.5809(19) 7 ?
Se3 Cs1C 3.39(2) 4_655 ?
Se3 Cs1B 3.83(4) 4_655 ?
Se3 Cs2 3.896(5) 1_554 ?
Se3 Cs1A 3.94(3) 4_655 ?
Se4 Sn1 2.5777(18) 7 ?
Se4 Cs1C 3.559(16) 4_656 ?
Se4 Cs1A 3.934(16) 4_656 ?
Se4 Cs2 4.277(5) . ?
Se4 Cs1B 4.28(2) 4_656 ?
Cs1A O1 3.52(5) 1_554 ?
Cs1A Se2 3.654(8) 8_455 ?
Cs1A O2 3.67(8) . ?
Cs1A Se4 3.934(16) 3_566 ?
Cs1A Se3 3.94(3) 3_565 ?
Cs1A Se1 4.009(11) 3_565 ?
Cs1A Se1 4.009(11) 5 ?
Cs1B O1 3.26(5) 1_554 ?
Cs1B Se1 3.818(12) 3_565 ?
Cs1B Se1 3.818(12) 5 ?
Cs1B Se3 3.83(4) 3_565 ?
Cs1B Se2 3.862(10) 8_455 ?
Cs1B Se4 4.28(2) 3_566 ?
Cs1B Sn1 4.37(3) 3_565 ?
Cs1B Sn1 4.37(3) 5 ?
Cs1C Se3 3.39(2) 3_565 ?
Cs1C Se4 3.559(16) 3_566 ?
Cs1C Se2 3.606(10) 8_455 ?
Cs1C Se1 4.101(11) 3_565 ?
Cs1C Se1 4.101(11) 5 ?
Cs1C Ag1 4.229(11) 2_665 ?
Cs1C Ag1 4.229(11) 7_565 ?
Cs1C Cs2 4.37(2) 3_566 ?
Cs1C Sn1 4.417(17) 3_565 ?
Cs2 O2 3.00(7) . ?
Cs2 O1 3.09(4) . ?
Cs2 Se2 3.772(3) 7 ?
Cs2 Se3 3.896(5) 1_556 ?
Cs2 Se1 3.905(3) 3_566 ?
Cs2 Se1 3.905(3) 6_456 ?
Cs2 Ag1 4.110(3) 6_456 ?
Cs2 Ag1 4.110(3) 3_566 ?
Cs2 Cs1C 4.37(2) 4_656 ?
Cs2 Cs2 4.499(10) 2_565 ?
O1 Cs2 3.09(4) 2_565 ?
O1 Cs1B 3.26(5) 1_556 ?
O1 Cs1B 3.26(5) 2_566 ?
O1 Cs1A 3.52(5) 1_556 ?
O1 Cs1A 3.52(5) 2_566 ?
O2 Cs2 3.00(7) 2_565 ?
O2 Cs1A 3.67(8) 2_565 ?
